data_7239496
loop_
_publ_author_name
'Efthymiou, Constantinos G.'
'Kyprianidou, Eleni J.'
'Milios, Constantinos J.'
'Manos, Manolis J.'
'Tasiopoulos, Anastasios J.'

_publ_section_title
;
 Flexible lanthanide MOFs as highly selective and reusable liquid MeOH
 sorbents
;
_journal_issue 16
_journal_name_full 'Journal of Materials Chemistry A'
_journal_page_first 5061
_journal_paper_doi 10.1039/c3ta00115f
_journal_volume 1
_journal_year 2013
_chemical_formula_moiety 'C22 H20 N3 O8 Pr'
_chemical_formula_sum 'C22 H20 N3 O8 Pr'
_chemical_formula_weight 595.32
_space_group_IT_number 15
_space_group_name_Hall '-C 2yc'
_space_group_name_H-M_alt 'C 1 2/c 1'
_symmetry_cell_setting monoclinic
_symmetry_space_group_name_H-M 'C 1 2/c 1'
_atom_sites_solution_hydrogens geom
_atom_sites_solution_primary direct
_atom_sites_solution_secondary difmap
_audit_creation_method SHELXL-97
_cell_angle_alpha 90.00
_cell_angle_beta 99.644(9)
_cell_angle_gamma 90.00
_cell_formula_units_Z 8
_cell_length_a 28.877(2)
_cell_length_b 14.3145(9)
_cell_length_c 13.6347(14)
_cell_measurement_reflns_used 4781
_cell_measurement_temperature 100(2)
_cell_measurement_theta_max 28.5395
_cell_measurement_theta_min 2.9997
_cell_volume 5556.4(8)
_computing_cell_refinement 'CrysAlis RED'
_computing_data_collection 'CrysAlis CCD'
_computing_data_reduction 'CrysAlis RED'
_computing_molecular_graphics
;
DIAMOND (Brandenburg, 2006)
MERCURY (Bruno et al. 2002)
;
_computing_publication_material 'WINGX (Farrugia, 1999)'
_computing_structure_refinement 'SHELXL-97 (Sheldrick, 1997)'
_computing_structure_solution 'SHELXL-97 (Sheldrick, 1997)'
_diffrn_ambient_temperature 100(2)
_diffrn_detector_area_resol_mean 10.4223
_diffrn_measured_fraction_theta_full 0.998
_diffrn_measured_fraction_theta_max 0.998
_diffrn_measurement_device_type 'SuperNova, Dual, Cu at zero, Atlas'
_diffrn_measurement_method '\w scans'
_diffrn_radiation_monochromator mirror
_diffrn_radiation_source 'SuperNova (Mo) X-ray Source'
_diffrn_radiation_type MoK\a
_diffrn_radiation_wavelength 0.71073
_diffrn_reflns_av_R_equivalents 0.0416
_diffrn_reflns_av_sigmaI/netI 0.0604
_diffrn_reflns_limit_h_max 35
_diffrn_reflns_limit_h_min -21
_diffrn_reflns_limit_k_max 17
_diffrn_reflns_limit_k_min -16
_diffrn_reflns_limit_l_max 15
_diffrn_reflns_limit_l_min -16
_diffrn_reflns_number 10719
_diffrn_reflns_theta_full 26.00
_diffrn_reflns_theta_max 26.00
_diffrn_reflns_theta_min 3.03
_exptl_absorpt_coefficient_mu 1.797
_exptl_absorpt_correction_T_max 1.00000
_exptl_absorpt_correction_T_min 0.28479
_exptl_absorpt_correction_type multi-scan
_exptl_absorpt_process_details 'Empirical absorption correction (CrysAlis RED, Oxford Diffraction)'
_exptl_crystal_colour colorless
_exptl_crystal_density_diffrn 1.423
_exptl_crystal_density_method 'not measured'
_exptl_crystal_description plate
_exptl_crystal_F_000 2368
_exptl_crystal_size_max 0.08
_exptl_crystal_size_mid 0.05
_exptl_crystal_size_min 0.03
_refine_diff_density_max 2.899
_refine_diff_density_min -1.262
_refine_diff_density_rms 0.197
_refine_ls_extinction_method none
_refine_ls_goodness_of_fit_ref 1.150
_refine_ls_hydrogen_treatment mixed
_refine_ls_matrix_type full
_refine_ls_number_parameters 310
_refine_ls_number_reflns 5458
_refine_ls_number_restraints 85
_refine_ls_restrained_S_all 1.173
_refine_ls_R_factor_all 0.0889
_refine_ls_R_factor_gt 0.0674
_refine_ls_shift/su_max 0.001
_refine_ls_shift/su_mean 0.000
_refine_ls_structure_factor_coef Fsqd
_refine_ls_weighting_details 'calc w=1/[\s^2^(Fo^2^)+(0.1399P)^2^+0.1242P] where P=(Fo^2^+2Fc^2^)/3'
_refine_ls_weighting_scheme calc
_refine_ls_wR_factor_gt 0.2086
_refine_ls_wR_factor_ref 0.2280
_reflns_number_gt 3976
_reflns_number_total 5458
_reflns_threshold_expression >2sigma(I)
_cod_data_source_file c3ta00115f.txt
_cod_data_source_block UCY-6
_cod_depositor_comments
;
The following automatic conversions were performed:

data item '_symmetry_cell_setting' value 'Monoclinic' was changed to
'monoclinic' in accordance with the
/home/saulius/struct/COD-crude-data/automatic-downloads/DataCite-retrospective/RSC/depositions/lib/dictionaries/cif_core.dic
dictionary named 'cif_core.dic' version 2.4.2 last updated on
2011-04-26.

Automatic conversion script
Id: cif_fix_values 6909 2019-04-08 15:41:33Z antanas 
;
_cod_original_sg_symbol_H-M 'C 2/c'
_cod_database_code 7239496

loop_
_symmetry_equiv_pos_as_xyz
'x, y, z'
'-x, y, -z+1/2'
'x+1/2, y+1/2, z'
'-x+1/2, y+1/2, -z+1/2'
'-x, -y, -z'
'x, -y, z-1/2'
'-x+1/2, -y+1/2, -z'
'x+1/2, -y+1/2, z-1/2'

loop_
_atom_site_label
_atom_site_type_symbol
_atom_site_fract_x
_atom_site_fract_y
_atom_site_fract_z
_atom_site_U_iso_or_equiv
_atom_site_adp_type
_atom_site_occupancy
_atom_site_symmetry_multiplicity
_atom_site_calc_flag
_atom_site_refinement_flags
Pr1 Pr 0.181727(13) 0.21268(3) 0.95680(3) 0.0345(2) Uani 1 1 d .
O1 O 0.1189(2) 0.3276(5) 0.9941(6) 0.067(2) Uani 1 1 d .
O2 O 0.1067(2) 0.1804(5) 1.0177(7) 0.071(2) Uani 1 1 d .
O3 O 0.26768(19) 0.1507(4) 1.0386(4) 0.0447(14) Uani 1 1 d .
O4 O 0.2056(2) 0.0662(4) 1.0537(5) 0.0534(16) Uani 1 1 d .
O5 O 0.2285(2) 0.1684(6) 0.8310(5) 0.0635(19) Uani 1 1 d .
O6 O 0.2010(2) 0.2620(5) 1.1299(5) 0.0546(17) Uani 1 1 d .
O7 O 0.1418(5) 0.2841(7) 0.8028(10) 0.118(3) Uani 1 1 d DU
O8 O 0.1401(4) 0.0823(7) 0.8561(9) 0.113(3) Uani 1 1 d DU
N1 N -0.0985(3) 0.4171(6) 1.1493(6) 0.054(2) Uani 1 1 d .
N2 N 0.1159(7) 0.3811(14) 0.6646(14) 0.177(5) Uani 1 1 d DU
N3 N 0.1157(7) 0.0151(12) 0.6861(11) 0.167(4) Uani 1 1 d DU
C1 C 0.0950(3) 0.2624(8) 1.0214(8) 0.052(2) Uani 1 1 d .
C2 C 0.0501(3) 0.2838(7) 1.0571(8) 0.055(3) Uani 1 1 d .
C3 C 0.0211(5) 0.2125(7) 1.0808(13) 0.090(5) Uani 1 1 d .
H3 H 0.0313 0.1510 1.0795 0.109 Uiso 1 1 calc R
C4 C -0.0220(5) 0.2300(8) 1.1059(13) 0.098(5) Uani 1 1 d .
H4 H -0.0423 0.1812 1.1134 0.118 Uiso 1 1 calc R
C5 C -0.0349(4) 0.3217(8) 1.1198(8) 0.063(3) Uani 1 1 d .
C6 C -0.0071(4) 0.3935(8) 1.0967(9) 0.075(3) Uani 1 1 d .
H6 H -0.0167 0.4552 1.1011 0.090 Uiso 1 1 calc R
C7 C 0.0361(3) 0.3733(8) 1.0663(9) 0.068(3) Uani 1 1 d .
H7 H 0.0553 0.4220 1.0524 0.082 Uiso 1 1 calc R
C8 C -0.0817(4) 0.3388(8) 1.1446(9) 0.066(3) Uani 1 1 d D
H16 H -0.100(4) 0.286(5) 1.118(8) 0.079 Uiso 1 1 d D
C9 C 0.2490(3) 0.0787(5) 1.0700(6) 0.0387(18) Uani 1 1 d .
C10 C 0.2801(3) 0.0050(6) 1.1280(6) 0.0417(19) Uani 1 1 d .
C11 C 0.2612(3) -0.0542(6) 1.1932(6) 0.0387(18) Uani 1 1 d .
H11 H 0.2298 -0.0485 1.2003 0.046 Uiso 1 1 calc R
C12 C 0.2895(3) -0.1215(6) 1.2473(6) 0.0407(19) Uani 1 1 d .
C13 C 0.3366(3) -0.1298(6) 1.2369(6) 0.0396(18) Uani 1 1 d .
H13 H 0.3561 -0.1722 1.2758 0.048 Uiso 1 1 calc R
C14 C 0.3542(3) -0.0737(6) 1.1672(7) 0.049(2) Uani 1 1 d .
C15 C 0.3271(3) -0.0031(6) 1.1190(7) 0.045(2) Uani 1 1 d .
H15 H 0.3404 0.0394 1.0802 0.055 Uiso 1 1 calc R
C16 C 0.2711(3) 0.1786(7) 0.8215(6) 0.047(2) Uani 1 1 d .
C17 C 0.1519(8) 0.3304(17) 0.7319(15) 0.175(5) Uani 1 1 d DU
C18 C 0.0736(8) 0.3886(18) 0.7087(18) 0.193(6) Uani 1 1 d DU
H18A H 0.0687 0.3313 0.7421 0.289 Uiso 1 1 calc R
H18B H 0.0471 0.4004 0.6574 0.289 Uiso 1 1 calc R
H18C H 0.0770 0.4391 0.7557 0.289 Uiso 1 1 calc R
C19 C 0.1488(8) 0.4199(17) 0.6060(17) 0.181(6) Uani 1 1 d DU
H19A H 0.1711 0.3729 0.5953 0.271 Uiso 1 1 calc R
H19B H 0.1650 0.4718 0.6409 0.271 Uiso 1 1 calc R
H19C H 0.1321 0.4408 0.5431 0.271 Uiso 1 1 calc R
C20 C 0.1330(9) 0.0830(15) 0.7627(10) 0.170(4) Uani 1 1 d DU
C21 C 0.1010(9) 0.0245(17) 0.5791(12) 0.178(5) Uani 1 1 d DU
H21A H 0.0916 -0.0354 0.5509 0.267 Uiso 1 1 calc R
H21B H 0.1266 0.0480 0.5498 0.267 Uiso 1 1 calc R
H21C H 0.0750 0.0671 0.5660 0.267 Uiso 1 1 calc R
C22 C 0.1279(9) -0.0653(15) 0.7511(17) 0.192(5) Uani 1 1 d DU
H22A H 0.1394 -0.0440 0.8175 0.287 Uiso 1 1 calc R
H22B H 0.1518 -0.1013 0.7274 0.287 Uiso 1 1 calc R
H22C H 0.1005 -0.1034 0.7513 0.287 Uiso 1 1 calc R

loop_
_atom_site_aniso_label
_atom_site_aniso_U_11
_atom_site_aniso_U_22
_atom_site_aniso_U_33
_atom_site_aniso_U_23
_atom_site_aniso_U_13
_atom_site_aniso_U_12
Pr1 0.0228(3) 0.0404(3) 0.0439(3) -0.00227(18) 0.0166(2) 0.00162(16)
O1 0.045(4) 0.068(4) 0.099(5) 0.014(4) 0.047(4) 0.013(3)
O2 0.046(4) 0.053(4) 0.127(7) 0.001(4) 0.052(4) -0.003(3)
O3 0.034(3) 0.046(3) 0.059(4) 0.007(3) 0.023(3) 0.007(2)
O4 0.036(3) 0.042(3) 0.089(5) 0.011(3) 0.029(3) 0.006(3)
O5 0.034(3) 0.105(5) 0.056(4) -0.030(4) 0.021(3) -0.003(4)
O6 0.048(4) 0.072(4) 0.051(4) -0.019(3) 0.028(3) -0.013(3)
O7 0.112(5) 0.122(5) 0.119(5) -0.030(3) 0.013(4) 0.007(4)
O8 0.085(4) 0.117(5) 0.141(4) 0.008(4) 0.033(4) -0.011(4)
N1 0.043(4) 0.066(5) 0.061(5) 0.014(4) 0.030(4) 0.017(4)
N2 0.186(6) 0.174(6) 0.172(6) 0.018(4) 0.026(4) 0.003(4)
N3 0.169(7) 0.171(5) 0.159(4) -0.010(3) 0.020(5) 0.001(5)
C1 0.032(5) 0.068(6) 0.059(6) -0.001(5) 0.020(4) 0.002(5)
C2 0.034(5) 0.074(7) 0.063(6) -0.004(5) 0.023(5) 0.004(4)
C3 0.072(9) 0.056(7) 0.164(15) -0.001(7) 0.078(10) -0.001(5)
C4 0.083(10) 0.060(7) 0.171(16) 0.015(8) 0.077(11) 0.005(6)
C5 0.065(7) 0.064(6) 0.069(7) 0.020(5) 0.033(5) 0.011(5)
C6 0.070(7) 0.073(7) 0.090(8) 0.026(6) 0.041(6) 0.019(6)
C7 0.044(5) 0.067(7) 0.104(8) 0.024(6) 0.041(6) 0.008(5)
C8 0.057(6) 0.074(8) 0.074(7) 0.019(6) 0.033(5) 0.006(6)
C9 0.039(4) 0.031(4) 0.052(5) 0.001(4) 0.024(4) 0.002(3)
C10 0.030(4) 0.042(5) 0.057(5) 0.005(4) 0.020(4) 0.003(3)
C11 0.032(4) 0.047(5) 0.041(4) -0.009(4) 0.019(3) 0.000(4)
C12 0.039(4) 0.053(5) 0.034(4) 0.001(4) 0.018(3) 0.006(4)
C13 0.036(4) 0.046(5) 0.042(4) 0.009(4) 0.023(3) 0.007(4)
C14 0.037(4) 0.060(6) 0.059(5) 0.015(5) 0.029(4) 0.011(4)
C15 0.035(4) 0.042(5) 0.066(5) 0.015(4) 0.029(4) 0.008(4)
C16 0.044(5) 0.065(6) 0.037(4) -0.014(4) 0.021(4) -0.011(4)
C17 0.180(6) 0.175(7) 0.169(6) 0.012(4) 0.027(4) -0.005(4)
C18 0.184(6) 0.196(8) 0.198(8) 0.001(5) 0.033(5) -0.001(5)
C19 0.191(7) 0.179(7) 0.171(6) 0.012(5) 0.027(5) -0.006(5)
C20 0.174(7) 0.183(6) 0.154(4) -0.009(4) 0.028(5) -0.003(5)
C21 0.185(7) 0.183(7) 0.164(5) -0.010(4) 0.022(5) -0.002(5)
C22 0.198(8) 0.184(5) 0.192(6) 0.014(4) 0.031(5) -0.004(5)

loop_
_atom_type_symbol
_atom_type_description
_atom_type_scat_dispersion_real
_atom_type_scat_dispersion_imag
_atom_type_scat_source
C C 0.0033 0.0016 'International Tables Vol C Tables 4.2.6.8 and 6.1.1.4'
H H 0.0000 0.0000 'International Tables Vol C Tables 4.2.6.8 and 6.1.1.4'
N N 0.0061 0.0033 'International Tables Vol C Tables 4.2.6.8 and 6.1.1.4'
O O 0.0106 0.0060 'International Tables Vol C Tables 4.2.6.8 and 6.1.1.4'
Pr Pr -0.2180 2.8214 'International Tables Vol C Tables 4.2.6.8 and 6.1.1.4'

loop_
_geom_angle_atom_site_label_1
_geom_angle_atom_site_label_2
_geom_angle_atom_site_label_3
_geom_angle
_geom_angle_site_symmetry_1
_geom_angle_site_symmetry_3
O3 Pr1 O6 72.8(2) 7_557 .
O3 Pr1 O5 80.0(2) 7_557 .
O6 Pr1 O5 133.8(2) . .
O3 Pr1 O7 83.1(3) 7_557 .
O6 Pr1 O7 135.2(3) . .
O5 Pr1 O7 75.0(3) . .
O3 Pr1 O2 133.8(2) 7_557 .
O6 Pr1 O2 78.6(3) . .
O5 Pr1 O2 143.3(3) . .
O7 Pr1 O2 93.0(4) . .
O3 Pr1 O8 147.6(3) 7_557 .
O6 Pr1 O8 139.3(3) . .
O5 Pr1 O8 72.1(3) . .
O7 Pr1 O8 74.1(3) . .
O2 Pr1 O8 71.3(3) . .
O3 Pr1 O4 123.1(2) 7_557 .
O6 Pr1 O4 74.6(2) . .
O5 Pr1 O4 91.0(2) . .
O7 Pr1 O4 148.1(3) . .
O2 Pr1 O4 81.2(2) . .
O8 Pr1 O4 74.3(3) . .
O3 Pr1 O1 85.5(2) 7_557 .
O6 Pr1 O1 71.1(3) . .
O5 Pr1 O1 143.2(3) . .
O7 Pr1 O1 69.8(3) . .
O2 Pr1 O1 50.8(2) . .
O8 Pr1 O1 107.2(3) . .
O4 Pr1 O1 124.9(2) . .
O3 Pr1 O3 75.3(2) 7_557 .
O6 Pr1 O3 69.5(2) . .
O5 Pr1 O3 68.0(2) . .
O7 Pr1 O3 139.7(3) . .
O2 Pr1 O3 126.4(2) . .
O8 Pr1 O3 107.8(3) . .
O4 Pr1 O3 49.86(18) . .
O1 Pr1 O3 139.7(2) . .
O3 Pr1 C1 110.0(3) 7_557 .
O6 Pr1 C1 72.6(3) . .
O5 Pr1 C1 153.2(3) . .
O7 Pr1 C1 81.4(4) . .
O2 Pr1 C1 25.1(3) . .
O8 Pr1 C1 89.4(3) . .
O4 Pr1 C1 102.8(3) . .
O1 Pr1 C1 25.8(3) . .
O3 Pr1 C1 138.0(2) . .
O3 Pr1 C9 99.7(2) 7_557 .
O6 Pr1 C9 70.1(2) . .
O5 Pr1 C9 78.8(2) . .
O7 Pr1 C9 152.8(3) . .
O2 Pr1 C9 103.7(2) . .
O8 Pr1 C9 90.9(3) . .
O4 Pr1 C9 24.53(19) . .
O1 Pr1 C9 137.2(2) . .
O3 Pr1 C9 25.33(18) . .
C1 Pr1 C9 121.8(3) . .
O3 Pr1 Pr1 39.90(13) 7_557 7_557
O6 Pr1 Pr1 65.78(15) . 7_557
O5 Pr1 Pr1 69.33(15) . 7_557
O7 Pr1 Pr1 115.7(3) . 7_557
O2 Pr1 Pr1 143.9(2) . 7_557
O8 Pr1 Pr1 135.1(2) . 7_557
O4 Pr1 Pr1 84.25(14) . 7_557
O1 Pr1 Pr1 117.29(18) . 7_557
O3 Pr1 Pr1 35.43(12) . 7_557
C1 Pr1 Pr1 134.2(2) . 7_557
C9 Pr1 Pr1 60.08(15) . 7_557
C1 O1 Pr1 91.4(6) . .
C1 O2 Pr1 95.6(5) . .
C9 O3 Pr1 158.4(6) . 7_557
C9 O3 Pr1 89.6(5) . .
Pr1 O3 Pr1 104.7(2) 7_557 .
C9 O4 Pr1 98.8(5) . .
C16 O5 Pr1 134.8(6) . .
C16 O6 Pr1 135.8(6) 7_557 .
C17 O7 Pr1 138.8(14) . .
C20 O8 Pr1 122.1(12) . .
C8 N1 C14 119.3(8) . 3_455
C19 N2 C18 151(2) . .
C19 N2 C17 94.3(15) . .
C18 N2 C17 109.6(19) . .
C20 N3 C21 131.7(17) . .
C20 N3 C22 94.1(16) . .
C21 N3 C22 133.0(19) . .
O2 C1 O1 122.1(8) . .
O2 C1 C2 118.1(9) . .
O1 C1 C2 119.8(9) . .
O2 C1 Pr1 59.4(4) . .
O1 C1 Pr1 62.8(5) . .
C2 C1 Pr1 177.3(8) . .
C7 C2 C3 118.2(9) . .
C7 C2 C1 120.8(9) . .
C3 C2 C1 121.0(9) . .
C4 C3 C2 122.1(10) . .
C4 C3 H3 119.0 . .
C2 C3 H3 119.0 . .
C3 C4 C5 119.0(11) . .
C3 C4 H4 120.5 . .
C5 C4 H4 120.5 . .
C6 C5 C4 119.8(10) . .
C6 C5 C8 121.6(10) . .
C4 C5 C8 118.0(11) . .
C5 C6 C7 119.6(10) . .
C5 C6 H6 120.2 . .
C7 C6 H6 120.2 . .
C2 C7 C6 120.9(10) . .
C2 C7 H7 119.6 . .
C6 C7 H7 119.6 . .
N1 C8 C5 123.5(10) . .
N1 C8 H16 122(7) . .
C5 C8 H16 105(8) . .
O4 C9 O3 121.8(7) . .
O4 C9 C10 118.8(7) . .
O3 C9 C10 119.4(7) . .
O4 C9 Pr1 56.7(4) . .
O3 C9 Pr1 65.1(4) . .
C10 C9 Pr1 175.5(5) . .
C15 C10 C11 119.6(7) . .
C15 C10 C9 121.0(7) . .
C11 C10 C9 119.4(7) . .
C12 C11 C10 119.9(7) . .
C12 C11 H11 120.1 . .
C10 C11 H11 120.1 . .
C11 C12 C13 120.1(7) . .
C11 C12 C16 120.2(7) . 6_556
C13 C12 C16 119.6(7) . 6_556
C12 C13 C14 119.3(7) . .
C12 C13 H13 120.4 . .
C14 C13 H13 120.4 . .
C15 C14 C13 120.2(7) . .
C15 C14 N1 117.9(7) . 3_545
C13 C14 N1 121.8(8) . 3_545
C14 C15 C10 120.4(7) . .
C14 C15 H15 119.8 . .
C10 C15 H15 119.8 . .
O5 C16 O6 124.2(8) . 7_557
O5 C16 C12 118.5(8) . 6
O6 C16 C12 117.3(7) 7_557 6
O7 C17 N2 121.3(19) . .
N2 C18 H18A 109.5 . .
N2 C18 H18B 109.5 . .
H18A C18 H18B 109.5 . .
N2 C18 H18C 109.5 . .
H18A C18 H18C 109.5 . .
H18B C18 H18C 109.5 . .
N2 C19 H19A 109.5 . .
N2 C19 H19B 109.5 . .
H19A C19 H19B 109.5 . .
N2 C19 H19C 109.5 . .
H19A C19 H19C 109.5 . .
H19B C19 H19C 109.5 . .
O8 C20 N3 134.5(19) . .
N3 C21 H21A 109.5 . .
N3 C21 H21B 109.5 . .
H21A C21 H21B 109.5 . .
N3 C21 H21C 109.5 . .
H21A C21 H21C 109.5 . .
H21B C21 H21C 109.5 . .
N3 C22 H22A 109.5 . .
N3 C22 H22B 109.5 . .
H22A C22 H22B 109.5 . .
N3 C22 H22C 109.5 . .
H22A C22 H22C 109.5 . .
H22B C22 H22C 109.5 . .

loop_
_geom_bond_atom_site_label_1
_geom_bond_atom_site_label_2
_geom_bond_distance
_geom_bond_site_symmetry_2
Pr1 O3 2.436(6) 7_557
Pr1 O6 2.437(6) .
Pr1 O5 2.439(6) .
Pr1 O7 2.444(14) .
Pr1 O2 2.489(6) .
Pr1 O8 2.503(11) .
Pr1 O4 2.512(6) .
Pr1 O1 2.563(6) .
Pr1 O3 2.695(5) .
Pr1 C1 2.879(9) .
Pr1 C9 2.971(8) .
Pr1 Pr1 4.0645(8) 7_557
O1 C1 1.253(12) .
O2 C1 1.226(13) .
O3 C9 1.271(9) .
O3 Pr1 2.436(6) 7_557
O4 C9 1.248(9) .
O5 C16 1.265(10) .
O6 C16 1.278(11) 7_557
O7 C17 1.246(5) .
O8 C20 1.255(5) .
N1 C8 1.227(13) .
N1 C14 1.433(10) 3_455
N2 C19 1.450(5) .
N2 C18 1.454(5) .
N2 C17 1.458(5) .
N3 C20 1.454(5) .
N3 C21 1.456(5) .
N3 C22 1.459(5) .
C1 C2 1.493(12) .
C2 C7 1.355(13) .
C2 C3 1.391(14) .
C3 C4 1.368(16) .
C3 H3 0.9300 .
C4 C5 1.385(16) .
C4 H4 0.9300 .
C5 C6 1.373(15) .
C5 C8 1.468(14) .
C6 C7 1.409(13) .
C6 H6 0.9300 .
C7 H7 0.9300 .
C8 H16 0.96(2) .
C9 C10 1.518(11) .
C10 C15 1.389(10) .
C10 C11 1.403(11) .
C11 C12 1.392(11) .
C11 H11 0.9300 .
C12 C13 1.396(10) .
C12 C16 1.468(11) 6_556
C13 C14 1.403(11) .
C13 H13 0.9300 .
C14 C15 1.376(11) .
C14 N1 1.433(10) 3_545
C15 H15 0.9300 .
C16 O6 1.278(11) 7_557
C16 C12 1.468(11) 6
C18 H18A 0.9600 .
C18 H18B 0.9600 .
C18 H18C 0.9600 .
C19 H19A 0.9600 .
C19 H19B 0.9600 .
C19 H19C 0.9600 .
C21 H21A 0.9600 .
C21 H21B 0.9600 .
C21 H21C 0.9600 .
C22 H22A 0.9600 .
C22 H22B 0.9600 .
C22 H22C 0.9600 .

loop_
_platon_squeeze_void_nr
_platon_squeeze_void_average_x
_platon_squeeze_void_average_y
_platon_squeeze_void_average_z
_platon_squeeze_void_volume
_platon_squeeze_void_count_electrons
_platon_squeeze_void_content
1 0.250 0.750 0.000 196 34 ' '
2 0.750 0.250 0.000 196 34 ' '
3 0.500 0.398 0.250 149 26 ' '
4 1.000 0.898 0.250 149 26 ' '
5 0.250 0.250 0.500 196 34 ' '
6 0.750 0.750 0.500 196 34 ' '
7 0.500 0.605 0.750 146 25 ' '
8 1.000 0.105 0.750 146 25 ' '
